data_4344146
loop_
_publ_author_name
'Zhang, Q.-A.'
'Nakamura, Y.'
'Oikawa, K.I.'
'Kamiyama, T.'
'Akiba, E.'

_publ_section_title
;
 New alkaline earth aluminium hydride with one-dimensional zigzag chains
 of (Al H6): synthesis and crystal structure of Ba Al H5
;
_journal_name_full 'Inorganic Chemistry'
_journal_page_first 6941
_journal_page_last 6943
_journal_volume 41
_journal_year 2002
_chemical_formula_sum 'Al Ba D5'
_chemical_name_systematic 'Ba Al D5'
_space_group_IT_number 33
_symmetry_space_group_name_Hall 'P 2c -2n'
_symmetry_space_group_name_H-M 'P n a 21'
_cell_angle_alpha 90
_cell_angle_beta 90
_cell_angle_gamma 90
_cell_formula_units_Z 4
_cell_length_a 9.19
_cell_length_b 7.0399
_cell_length_c 5.107
_cell_volume 330.406
_citation_journal_id_ASTM INOCAJ
_cod_data_source_file Zhang_INOCAJ_2002_305.cif
_cod_data_source_block D5Al1Ba1
_cod_original_cell_volume 330.4059
_cod_original_formula_sum 'D5 Al1 Ba1'
_cod_database_code 4344146

loop_
_symmetry_equiv_pos_as_xyz
x,y,z
-x,-y,z+1/2
-x+1/2,y+1/2,z+1/2
x+1/2,-y+1/2,z

loop_
_atom_site_label
_atom_site_type_symbol
_atom_site_fract_x
_atom_site_fract_y
_atom_site_fract_z
_atom_site_occupancy
_atom_site_U_iso_or_equiv
Al1 Al+3 0.051 0.843 0.234 1 0.0
Ba1 Ba+2 0.6851 0.15 0.25 1 0.0
